data_7249809
loop_
_publ_author_name
'Mishima, Akio'
'Mori, Runa'
'Kanazashi, Ken'
'Hamaguchi, Tomohiko'
'Ishikawa, Ryuta'
'Kawata, Satoshi'

_publ_section_title
;
 Structural analysis and water adsorption properties of chloranilate
 anion--terpyridine metal complexes forming hydrogen-bonded frameworks
;
_journal_name_full CrystEngComm
_journal_paper_doi 10.1039/D4CE01214C
_journal_year 2025
_chemical_formula_moiety 'C30 H22 Fe N6, 2(C3 Cl O2), 6(H2 O)'
_chemical_formula_sum 'C36 H34 Cl2 Fe N6 O10'
_chemical_formula_weight 837.44
_space_group_crystal_system triclinic
_space_group_IT_number 2
_space_group_name_Hall '-P 1'
_space_group_name_H-M_alt 'P -1'
_atom_sites_solution_hydrogens mixed
_atom_sites_solution_primary dual
_audit_creation_date 2024-06-26
_audit_creation_method
;
Olex2 1.5
(compiled 2024.01.12 svn.r2f8d729c for OlexSys, GUI svn.r6928)
;
_audit_update_record
;
2024-07-31 deposited with the CCDC.	2025-01-15 downloaded from the CCDC.
;
_cell_angle_alpha 91.6850(10)
_cell_angle_beta 95.6840(10)
_cell_angle_gamma 90.432(2)
_cell_formula_units_Z 2
_cell_length_a 9.0180(2)
_cell_length_b 9.02320(10)
_cell_length_c 22.2494(3)
_cell_measurement_reflns_used 12428
_cell_measurement_temperature 293(2)
_cell_measurement_theta_max 27.6700
_cell_measurement_theta_min 2.2550
_cell_volume 1800.68(5)
_computing_cell_refinement 'CrysAlisPro 1.171.40.53 (Rigaku OD, 2019)'
_computing_data_collection 'CrysAlisPro 1.171.40.53 (Rigaku OD, 2019)'
_computing_data_reduction 'CrysAlisPro 1.171.40.53 (Rigaku OD, 2019)'
_computing_molecular_graphics 'Olex2 1.5 (Dolomanov et al., 2009)'
_computing_publication_material 'Olex2 1.5 (Dolomanov et al., 2009)'
_computing_structure_refinement 'SHELXL 2019/3 (Sheldrick, 2015)'
_computing_structure_solution 'SHELXT 2018/2 (Sheldrick, 2018)'
_diffrn_ambient_temperature 293(2)
_diffrn_detector 'CCD plate'
_diffrn_detector_area_resol_mean 10.0000
_diffrn_measured_fraction_theta_full 0.994
_diffrn_measured_fraction_theta_max 0.944
_diffrn_measurement_details
;
List of Runs (angles in degrees, time in seconds):

  # Type    Start    End  Width  t~exp~   \w     \q     \k     \f   Frames
#--------------------------------------------------------------------------
  1  \w    -20.00  20.00   0.50   30.00    --   20.00  54.00  90.00   80
  2  \w    -74.00 -33.00   0.50   30.00    --   20.00  54.00-150.00   82
  3  \w    -23.00   3.00   0.50   30.00    --   20.00  54.00-150.00   52
  4  \w      8.00  34.00   0.50   30.00    --   20.00  54.00-150.00   52
  5  \w     85.00 110.00   0.50   30.00    --   20.00  54.00-150.00   50
  6  \w    -71.00  76.00   0.50   30.00    --   20.00  54.00 -30.00  294
  7  \w    -71.00 -13.00   0.50   30.00    --   20.00  54.00 -90.00  116
  8  \w      3.00  69.00   0.50   30.00    --   20.00  54.00 -90.00  132
  9  \w     85.00 110.00   0.50   30.00    --   20.00  54.00 -90.00   50
 10  \w    -71.00 -38.00   0.50   30.00    --   20.00  54.00  30.00   66
 11  \w    -25.00  79.00   0.50   30.00    --   20.00  54.00  30.00  208
 12  \w    -72.00  26.00   0.50   30.00    --   20.00  54.00 120.00  196
 13  \w     80.00 105.00   0.50   30.00    --   20.00  54.00 120.00   50
 14  \w    -65.00 -39.00   0.50   30.00    --   20.00  54.00-120.00   52
 15  \w     27.00  52.00   0.50   30.00    --   20.00  54.00-120.00   50
 16  \w    -63.00  98.00   0.50   30.00    --   20.00  54.00 150.00  322
 17  \w    -43.00 -18.00   0.50   30.00    --   20.00  54.00 -60.00   50
 18  \w     68.00  93.00   0.50   30.00    --   20.00  54.00 -60.00   50
 19  \w    -66.00  -2.00   0.50   30.00    --   20.00  54.00  60.00  128
 20  \w    -63.00 -38.00   0.50   30.00    --   20.00  54.00  90.00   50
;
_diffrn_measurement_device 'two-circle diffractometer'
_diffrn_measurement_device_type 'XtaLAB Mini II'
_diffrn_measurement_method '\w scans'
_diffrn_orient_matrix_type 'CrysAlisPro convention (1999,Acta A55,543-557)'
_diffrn_orient_matrix_UB_11 -0.0375796000
_diffrn_orient_matrix_UB_12 -0.0343121000
_diffrn_orient_matrix_UB_13 -0.0263625000
_diffrn_orient_matrix_UB_21 0.0371822000
_diffrn_orient_matrix_UB_22 -0.0673339000
_diffrn_orient_matrix_UB_23 0.0068346000
_diffrn_orient_matrix_UB_31 -0.0587681000
_diffrn_orient_matrix_UB_32 -0.0217730000
_diffrn_orient_matrix_UB_33 0.0169006000
_diffrn_radiation_monochromator graphite
_diffrn_radiation_probe x-ray
_diffrn_radiation_type 'Mo K\a'
_diffrn_radiation_wavelength 0.71073
_diffrn_reflns_av_R_equivalents 0.0287
_diffrn_reflns_av_unetI/netI 0.0437
_diffrn_reflns_Laue_measured_fraction_full 0.994
_diffrn_reflns_Laue_measured_fraction_max 0.944
_diffrn_reflns_limit_h_max 12
_diffrn_reflns_limit_h_min -12
_diffrn_reflns_limit_k_max 12
_diffrn_reflns_limit_k_min -12
_diffrn_reflns_limit_l_max 31
_diffrn_reflns_limit_l_min -31
_diffrn_reflns_number 34721
_diffrn_reflns_point_group_measured_fraction_full 0.994
_diffrn_reflns_point_group_measured_fraction_max 0.944
_diffrn_reflns_theta_full 25.242
_diffrn_reflns_theta_max 30.606
_diffrn_reflns_theta_min 2.258
_diffrn_source 'fine-focus sealed X-ray tube'
_diffrn_source_type 'Rigaku (Mo) X-ray Source'
_exptl_absorpt_coefficient_mu 0.636
_exptl_absorpt_correction_T_max 1.00000
_exptl_absorpt_correction_T_min 0.94080
_exptl_absorpt_correction_type multi-scan
_exptl_absorpt_process_details
;
CrysAlisPro 1.171.40.53 (Rigaku Oxford Diffraction, 2019)
Empirical absorption correction using spherical harmonics,
 implemented in SCALE3 ABSPACK scaling algorithm.
;
_exptl_crystal_colour 'dark violet'
_exptl_crystal_colour_modifier dark
_exptl_crystal_colour_primary violet
_exptl_crystal_density_diffrn 1.545
_exptl_crystal_description plate
_exptl_crystal_F_000 864
_exptl_crystal_size_max 0.6
_exptl_crystal_size_mid 0.2
_exptl_crystal_size_min 0.2
_refine_diff_density_max 0.286
_refine_diff_density_min -0.372
_refine_diff_density_rms 0.051
_refine_ls_extinction_method none
_refine_ls_goodness_of_fit_ref 1.019
_refine_ls_hydrogen_treatment constr
_refine_ls_matrix_type full
_refine_ls_number_parameters 514
_refine_ls_number_reflns 10443
_refine_ls_number_restraints 0
_refine_ls_restrained_S_all 1.019
_refine_ls_R_factor_all 0.0731
_refine_ls_R_factor_gt 0.0460
_refine_ls_shift/su_max 0.001
_refine_ls_shift/su_mean 0.000
_refine_ls_structure_factor_coef Fsqd
_refine_ls_weighting_details 'w=1/[\s^2^(Fo^2^)+(0.0388P)^2^+0.7410P] where P=(Fo^2^+2Fc^2^)/3'
_refine_ls_weighting_scheme calc
_refine_ls_wR_factor_gt 0.0945
_refine_ls_wR_factor_ref 0.1025
_reflns_Friedel_coverage 0.000
_reflns_number_gt 7616
_reflns_number_total 10443
_reflns_threshold_expression 'I > 2\s(I)'
_cod_data_source_file d4ce01214c2.cif
_cod_data_source_block exp_783
_cod_database_code 7249809
_shelx_shelxl_version_number 2019/3
_chemical_oxdiff_formula C30H30N20O20Cl2Fe1
_shelx_space_group_comment
;
The symmetry employed for this shelxl refinement is uniquely defined
by the following loop, which should always be used as a source of
symmetry information in preference to the above space-group names.
They are only intended as comments.
;
_shelx_estimated_absorpt_t_max 0.883
_shelx_estimated_absorpt_t_min 0.702
_olex2_refinement_description
;
1. Fixed Uiso
 At 1.2 times of:
  All C(H) groups
 At 1.5 times of:
  All O(H,H) groups
2.a Free rotating group:
 O7(H7A,H7B), O8(H8A,H8B), O9(H9A,H9B), O10(H10A,H10B), O5(H5A,H5B), O6(H6A,H6B)
2.b Aromatic/amide H refined with riding coordinates:
 C15(H15), C16(H16), C30(H30), C9(H9), C1(H1), C22(H22), C24(H24), C8(H8),
 C7(H7), C12(H12), C27(H27), C23(H23), C29(H29), C17(H17), C28(H28), C4(H4),
 C2(H2), C19(H19), C18(H18), C14(H14), C13(H13), C3(H3)
;
_olex2_submission_special_instructions 'No special instructions were received'
_oxdiff_exptl_absorpt_empirical_details
;
Empirical correction (ABSPACK) includes:
- Absorption correction using spherical harmonics
- Frame scaling
;
_oxdiff_exptl_absorpt_empirical_full_max 1.112
_oxdiff_exptl_absorpt_empirical_full_min 0.931

loop_
_space_group_symop_operation_xyz
'x, y, z'
'-x, -y, -z'

loop_
_atom_site_label
_atom_site_type_symbol
_atom_site_fract_x
_atom_site_fract_y
_atom_site_fract_z
_atom_site_U_iso_or_equiv
_atom_site_adp_type
_atom_site_occupancy
_atom_site_site_symmetry_order
_atom_site_calc_flag
_atom_site_refinement_flags_posn
_atom_site_refinement_flags_adp
_atom_site_refinement_flags_occupancy
_atom_site_disorder_assembly
_atom_site_disorder_group
Fe01 Fe 0.72807(3) 0.81697(3) 0.24970(2) 0.02468(7) Uani 1 1 d . . . . .
Cl2 Cl 1.22786(8) 0.85920(7) 0.09935(3) 0.06100(18) Uani 1 1 d . . . . .
Cl1 Cl 0.82083(7) 0.28989(8) 0.40121(3) 0.05771(18) Uani 1 1 d . . . . .
O1 O 0.71633(16) 0.41457(17) 0.51626(7) 0.0448(4) Uani 1 1 d . . . . .
O3 O 1.08088(18) 0.71150(16) -0.01422(7) 0.0466(4) Uani 1 1 d . . . . .
N3 N 0.53130(17) 0.72909(16) 0.26110(7) 0.0278(3) Uani 1 1 d . . . . .
N2 N 0.74704(17) 0.81130(16) 0.33488(6) 0.0271(3) Uani 1 1 d . . . . .
N5 N 0.71290(17) 0.82091(17) 0.16451(6) 0.0280(3) Uani 1 1 d . . . . .
O7 O 0.7035(2) 1.10220(18) 0.52264(7) 0.0542(4) Uani 1 1 d G . . . .
H7A H 0.710562 1.196288 0.524305 0.081 Uiso 1 1 d G U . . .
H7B H 0.660089 1.081861 0.487688 0.081 Uiso 1 1 d G U . . .
N6 N 0.81152(17) 0.61882(17) 0.23277(7) 0.0288(3) Uani 1 1 d . . . . .
N1 N 0.92946(17) 0.90676(17) 0.26638(7) 0.0293(3) Uani 1 1 d . . . . .
O8 O 0.5009(2) 1.05626(19) 0.41462(8) 0.0551(4) Uani 1 1 d G . . . .
H8A H 0.468895 1.144468 0.416305 0.083 Uiso 1 1 d G U . . .
H8B H 0.439289 1.005638 0.432305 0.083 Uiso 1 1 d G U . . .
O9 O 0.3907(2) 0.6864(2) -0.02238(8) 0.0553(4) Uani 1 1 d G . . . .
H9A H 0.298048 0.698765 -0.020159 0.083 Uiso 1 1 d G U . . .
H9B H 0.422929 0.653550 0.011836 0.083 Uiso 1 1 d G U . . .
O4 O 1.1078(2) 1.16353(18) 0.09748(7) 0.0543(4) Uani 1 1 d . . . . .
N4 N 0.63836(17) 1.01509(17) 0.23856(7) 0.0286(3) Uani 1 1 d . . . . .
O10 O 0.4646(2) 0.5297(2) 0.08919(8) 0.0582(4) Uani 1 1 d G . . . .
H10A H 0.372593 0.506433 0.085013 0.087 Uiso 1 1 d G U . . .
H10B H 0.505563 0.463725 0.068547 0.087 Uiso 1 1 d G U . . .
O2 O 1.12563(19) 0.4152(2) 0.40019(7) 0.0564(5) Uani 1 1 d . . . . .
O5 O 0.4573(2) 0.3551(2) 0.42438(10) 0.0682(5) Uani 1 1 d G . . . .
H5A H 0.380707 0.405799 0.430231 0.102 Uiso 1 1 d G U . . .
H5B H 0.526143 0.392724 0.449166 0.102 Uiso 1 1 d G U . . .
O6 O 1.1657(2) 0.4815(2) 0.07446(11) 0.0742(6) Uani 1 1 d G . . . .
H6A H 1.119405 0.540048 0.050111 0.111 Uiso 1 1 d G U . . .
H6B H 1.118855 0.399488 0.068477 0.111 Uiso 1 1 d G U . . .
C10 C 0.6356(2) 0.7528(2) 0.36325(8) 0.0303(4) Uani 1 1 d . . . . .
C26 C 0.8182(2) 0.5861(2) 0.17257(9) 0.0330(4) Uani 1 1 d . . . . .
C31 C 0.8478(2) 0.4490(2) 0.50617(9) 0.0330(4) Uani 1 1 d . . . . .
C21 C 0.6557(2) 0.9413(2) 0.13624(8) 0.0334(4) Uani 1 1 d . . . . .
C5 C 0.9787(2) 0.9219(2) 0.32649(8) 0.0327(4) Uani 1 1 d . . . . .
C11 C 0.5079(2) 0.7076(2) 0.32026(8) 0.0310(4) Uani 1 1 d . . . . .
C25 C 0.7623(2) 0.7045(2) 0.13284(8) 0.0327(4) Uani 1 1 d . . . . .
C6 C 0.8743(2) 0.8622(2) 0.36654(8) 0.0311(4) Uani 1 1 d . . . . .
C33 C 1.0634(2) 0.4511(2) 0.44526(9) 0.0348(4) Uani 1 1 d . . . . .
C36 C 1.0607(2) 1.0841(2) 0.05374(9) 0.0351(4) Uani 1 1 d . . . . .
C15 C 0.4217(2) 0.6906(2) 0.21830(9) 0.0344(4) Uani 1 1 d . . . . .
H15 H 0.436421 0.705155 0.178100 0.041 Uiso 1 1 calc R U . . .
C16 C 0.6017(2) 1.1112(2) 0.28177(9) 0.0348(4) Uani 1 1 d . . . . .
H16 H 0.620509 1.085625 0.321972 0.042 Uiso 1 1 calc R U . . .
C20 C 0.6106(2) 1.0541(2) 0.17956(8) 0.0334(4) Uani 1 1 d . . . . .
C34 C 1.0482(2) 0.8456(2) -0.00487(9) 0.0344(4) Uani 1 1 d . . . . .
C32 C 0.9178(2) 0.4057(2) 0.45612(9) 0.0346(4) Uani 1 1 d . . . . .
C30 C 0.8613(2) 0.5172(2) 0.27268(9) 0.0354(4) Uani 1 1 d . . . . .
H30 H 0.855402 0.537717 0.313578 0.043 Uiso 1 1 calc R U . . .
C9 C 0.6502(3) 0.7414(2) 0.42577(9) 0.0392(5) Uani 1 1 d . . . . .
H9 H 0.574184 0.700006 0.445378 0.047 Uiso 1 1 calc R U . . .
C1 C 1.0181(2) 0.9577(2) 0.22611(9) 0.0360(4) Uani 1 1 d . . . . .
H1 H 0.986616 0.946419 0.185140 0.043 Uiso 1 1 calc R U . . .
C22 C 0.6465(3) 0.9483(3) 0.07373(9) 0.0435(5) Uani 1 1 d . . . . .
H22 H 0.607480 1.031070 0.054142 0.052 Uiso 1 1 calc R U . . .
C24 C 0.7560(2) 0.7067(3) 0.07025(9) 0.0423(5) Uani 1 1 d . . . . .
H24 H 0.791083 0.627071 0.048432 0.051 Uiso 1 1 calc R U . . .
C8 C 0.7800(3) 0.7927(2) 0.45811(9) 0.0431(5) Uani 1 1 d . . . . .
H8 H 0.791243 0.786175 0.499945 0.052 Uiso 1 1 calc R U . . .
C35 C 1.1010(2) 0.9347(2) 0.04456(9) 0.0352(4) Uani 1 1 d . . . . .
C7 C 0.8936(3) 0.8536(2) 0.42894(9) 0.0409(5) Uani 1 1 d . . . . .
H7 H 0.980971 0.888081 0.450751 0.049 Uiso 1 1 calc R U . . .
C12 C 0.3759(2) 0.6487(2) 0.33599(10) 0.0420(5) Uani 1 1 d . . . . .
H12 H 0.361779 0.635905 0.376367 0.050 Uiso 1 1 calc R U . . .
C27 C 0.8742(3) 0.4530(2) 0.15301(10) 0.0440(5) Uani 1 1 d . . . . .
H27 H 0.876088 0.431981 0.111921 0.053 Uiso 1 1 calc R U . . .
C23 C 0.6973(3) 0.8279(3) 0.04110(9) 0.0466(6) Uani 1 1 d . . . . .
H23 H 0.691320 0.829919 -0.000840 0.056 Uiso 1 1 calc R U . . .
C29 C 0.9208(3) 0.3840(2) 0.25565(11) 0.0456(5) Uani 1 1 d . . . . .
H29 H 0.955998 0.317296 0.284662 0.055 Uiso 1 1 calc R U . . .
C17 C 0.5371(3) 1.2468(2) 0.26894(11) 0.0473(5) Uani 1 1 d . . . . .
H17 H 0.513218 1.310996 0.299923 0.057 Uiso 1 1 calc R U . . .
C28 C 0.9275(3) 0.3507(3) 0.19506(11) 0.0504(6) Uani 1 1 d . . . . .
H28 H 0.967042 0.261368 0.182625 0.061 Uiso 1 1 calc R U . . .
C4 C 1.1137(3) 0.9892(3) 0.34598(10) 0.0488(6) Uani 1 1 d . . . . .
H4 H 1.145351 0.998080 0.387003 0.059 Uiso 1 1 calc R U . . .
C2 C 1.1543(2) 1.0263(3) 0.24330(10) 0.0458(5) Uani 1 1 d . . . . .
H2 H 1.213007 1.060329 0.214397 0.055 Uiso 1 1 calc R U . . .
C19 C 0.5456(3) 1.1873(3) 0.16406(11) 0.0499(6) Uani 1 1 d . . . . .
H19 H 0.526683 1.211415 0.123686 0.060 Uiso 1 1 calc R U . . .
C18 C 0.5088(3) 1.2849(3) 0.20942(12) 0.0570(7) Uani 1 1 d . . . . .
H18 H 0.465396 1.375442 0.199747 0.068 Uiso 1 1 calc R U . . .
C14 C 0.2877(2) 0.6303(3) 0.23134(11) 0.0453(5) Uani 1 1 d . . . . .
H14 H 0.214067 0.604275 0.200482 0.054 Uiso 1 1 calc R U . . .
C13 C 0.2650(3) 0.6093(3) 0.29095(12) 0.0503(6) Uani 1 1 d . . . . .
H13 H 0.175625 0.568838 0.300708 0.060 Uiso 1 1 calc R U . . .
C3 C 1.2010(3) 1.0432(3) 0.30378(12) 0.0575(7) Uani 1 1 d . . . . .
H3 H 1.291069 1.090872 0.316257 0.069 Uiso 1 1 calc R U . . .

loop_
_atom_site_aniso_label
_atom_site_aniso_U_11
_atom_site_aniso_U_22
_atom_site_aniso_U_33
_atom_site_aniso_U_23
_atom_site_aniso_U_13
_atom_site_aniso_U_12
Fe01 0.02701(14) 0.02763(14) 0.01955(12) 0.00148(9) 0.00279(10) 0.00020(10)
Cl2 0.0730(4) 0.0604(4) 0.0451(3) -0.0059(3) -0.0164(3) 0.0266(3)
Cl1 0.0572(4) 0.0723(4) 0.0435(3) -0.0171(3) 0.0113(3) -0.0250(3)
O1 0.0365(8) 0.0497(9) 0.0499(9) -0.0044(7) 0.0154(7) -0.0078(7)
O3 0.0511(10) 0.0350(8) 0.0520(9) -0.0079(7) -0.0011(8) 0.0091(7)
N3 0.0301(8) 0.0261(8) 0.0279(7) 0.0029(6) 0.0050(6) 0.0026(6)
N2 0.0325(8) 0.0263(8) 0.0227(7) 0.0020(6) 0.0036(6) 0.0044(6)
N5 0.0272(8) 0.0347(8) 0.0223(7) 0.0008(6) 0.0032(6) -0.0037(6)
O7 0.0676(12) 0.0470(10) 0.0460(9) 0.0052(8) -0.0045(8) -0.0059(9)
N6 0.0284(8) 0.0306(8) 0.0277(8) -0.0020(6) 0.0051(6) 0.0000(6)
N1 0.0293(8) 0.0311(8) 0.0275(8) 0.0011(6) 0.0018(6) 0.0002(6)
O8 0.0635(12) 0.0499(10) 0.0531(10) 0.0043(8) 0.0104(9) -0.0019(9)
O9 0.0508(10) 0.0654(11) 0.0509(10) 0.0108(9) 0.0081(8) 0.0082(9)
O4 0.0687(12) 0.0487(10) 0.0415(9) -0.0149(7) -0.0103(8) 0.0090(8)
N4 0.0296(8) 0.0289(8) 0.0276(7) 0.0038(6) 0.0033(6) -0.0017(6)
O10 0.0515(11) 0.0650(12) 0.0578(11) -0.0045(9) 0.0055(9) 0.0004(9)
O2 0.0534(10) 0.0754(12) 0.0427(9) -0.0158(8) 0.0220(8) -0.0125(9)
O5 0.0578(12) 0.0581(12) 0.0904(15) 0.0052(10) 0.0140(11) 0.0171(10)
O6 0.0589(13) 0.0609(13) 0.1033(17) 0.0062(12) 0.0108(11) -0.0150(10)
C10 0.0377(11) 0.0285(9) 0.0259(9) 0.0038(7) 0.0081(8) 0.0062(8)
C26 0.0304(10) 0.0370(11) 0.0318(10) -0.0057(8) 0.0068(8) -0.0040(8)
C31 0.0327(10) 0.0315(10) 0.0356(10) 0.0040(8) 0.0065(8) 0.0002(8)
C21 0.0321(10) 0.0412(11) 0.0269(9) 0.0056(8) 0.0019(8) -0.0052(8)
C5 0.0328(10) 0.0349(10) 0.0295(9) 0.0005(8) -0.0019(8) 0.0028(8)
C11 0.0361(11) 0.0287(9) 0.0295(9) 0.0055(7) 0.0081(8) 0.0037(8)
C25 0.0302(10) 0.0415(11) 0.0266(9) -0.0048(8) 0.0065(8) -0.0073(8)
C6 0.0366(11) 0.0312(10) 0.0246(9) 0.0001(7) -0.0012(8) 0.0045(8)
C33 0.0378(11) 0.0359(11) 0.0315(10) 0.0022(8) 0.0074(8) 0.0005(8)
C36 0.0358(11) 0.0380(11) 0.0317(10) -0.0034(8) 0.0062(8) 0.0012(8)
C15 0.0329(11) 0.0377(11) 0.0319(10) 0.0016(8) 0.0000(8) 0.0001(8)
C16 0.0368(11) 0.0332(10) 0.0347(10) 0.0007(8) 0.0046(9) -0.0001(8)
C20 0.0352(11) 0.0345(10) 0.0304(9) 0.0082(8) 0.0011(8) -0.0026(8)
C34 0.0341(11) 0.0351(10) 0.0348(10) -0.0009(8) 0.0078(8) 0.0023(8)
C32 0.0356(11) 0.0370(11) 0.0311(10) -0.0010(8) 0.0042(8) -0.0024(8)
C30 0.0368(11) 0.0364(11) 0.0338(10) 0.0015(8) 0.0066(9) 0.0033(8)
C9 0.0529(14) 0.0400(11) 0.0267(9) 0.0097(8) 0.0111(9) 0.0095(10)
C1 0.0339(11) 0.0404(11) 0.0338(10) 0.0015(8) 0.0048(8) -0.0006(9)
C22 0.0455(13) 0.0564(14) 0.0284(10) 0.0136(10) 0.0000(9) -0.0081(10)
C24 0.0435(13) 0.0575(14) 0.0264(9) -0.0071(9) 0.0093(9) -0.0109(10)
C8 0.0646(15) 0.0442(12) 0.0206(9) 0.0046(8) 0.0033(9) 0.0139(11)
C35 0.0355(11) 0.0390(11) 0.0307(10) 0.0007(8) 0.0009(8) 0.0060(9)
C7 0.0504(13) 0.0437(12) 0.0268(9) -0.0010(9) -0.0058(9) 0.0076(10)
C12 0.0404(12) 0.0451(12) 0.0436(12) 0.0115(10) 0.0161(10) 0.0004(10)
C27 0.0466(13) 0.0444(13) 0.0422(12) -0.0131(10) 0.0148(10) -0.0019(10)
C23 0.0480(13) 0.0699(16) 0.0220(9) 0.0032(10) 0.0055(9) -0.0184(12)
C29 0.0484(14) 0.0350(11) 0.0547(14) 0.0039(10) 0.0106(11) 0.0101(10)
C17 0.0528(14) 0.0347(12) 0.0551(14) -0.0028(10) 0.0100(11) 0.0053(10)
C28 0.0550(15) 0.0362(12) 0.0623(15) -0.0084(11) 0.0190(12) 0.0077(10)
C4 0.0394(12) 0.0668(16) 0.0377(11) -0.0004(11) -0.0077(10) -0.0097(11)
C2 0.0355(12) 0.0566(14) 0.0459(12) 0.0035(11) 0.0072(10) -0.0089(10)
C19 0.0598(15) 0.0443(13) 0.0460(13) 0.0159(11) 0.0025(11) 0.0077(11)
C18 0.0700(18) 0.0372(13) 0.0650(16) 0.0142(12) 0.0074(14) 0.0149(12)
C14 0.0337(12) 0.0494(13) 0.0520(13) 0.0050(11) -0.0007(10) -0.0063(10)
C13 0.0370(12) 0.0530(14) 0.0623(15) 0.0106(12) 0.0102(11) -0.0071(10)
C3 0.0351(13) 0.0761(18) 0.0588(15) -0.0008(13) -0.0057(11) -0.0176(12)

loop_
_atom_type_symbol
_atom_type_description
_atom_type_scat_dispersion_real
_atom_type_scat_dispersion_imag
_atom_type_scat_source
C C 0.0033 0.0016 'International Tables Vol C Tables 4.2.6.8 and 6.1.1.4'
H H 0.0000 0.0000 'International Tables Vol C Tables 4.2.6.8 and 6.1.1.4'
Cl Cl 0.1484 0.1585 'International Tables Vol C Tables 4.2.6.8 and 6.1.1.4'
Fe Fe 0.3463 0.8444 'International Tables Vol C Tables 4.2.6.8 and 6.1.1.4'
N N 0.0061 0.0033 'International Tables Vol C Tables 4.2.6.8 and 6.1.1.4'
O O 0.0106 0.0060 'International Tables Vol C Tables 4.2.6.8 and 6.1.1.4'

loop_
_geom_angle_atom_site_label_1
_geom_angle_atom_site_label_2
_geom_angle_atom_site_label_3
_geom_angle
_geom_angle_site_symmetry_1
_geom_angle_site_symmetry_3
_geom_angle_publ_flag
N3 Fe01 N6 91.65(6) . . ?
N2 Fe01 N3 80.90(6) . . ?
N2 Fe01 N6 98.08(6) . . ?
N2 Fe01 N1 81.07(6) . . ?
N2 Fe01 N4 99.95(6) . . ?
N5 Fe01 N3 99.87(6) . . ?
N5 Fe01 N2 178.85(7) . . ?
N5 Fe01 N6 81.06(7) . . ?
N5 Fe01 N1 98.19(6) . . ?
N5 Fe01 N4 80.91(7) . . ?
N1 Fe01 N3 161.93(6) . . ?
N1 Fe01 N6 91.94(6) . . ?
N1 Fe01 N4 91.05(6) . . ?
N4 Fe01 N3 90.99(6) . . ?
N4 Fe01 N6 161.97(6) . . ?
C11 N3 Fe01 114.49(12) . . ?
C15 N3 Fe01 127.50(13) . . ?
C15 N3 C11 118.01(16) . . ?
C10 N2 Fe01 119.60(13) . . ?
C10 N2 C6 120.99(16) . . ?
C6 N2 Fe01 119.38(12) . . ?
C21 N5 Fe01 119.54(13) . . ?
C25 N5 Fe01 119.41(13) . . ?
C25 N5 C21 121.03(16) . . ?
H7A O7 H7B 104.5 . . ?
C26 N6 Fe01 114.05(13) . . ?
C30 N6 Fe01 127.96(13) . . ?
C30 N6 C26 117.99(17) . . ?
C5 N1 Fe01 114.39(12) . . ?
C1 N1 Fe01 127.65(13) . . ?
C1 N1 C5 117.92(17) . . ?
H8A O8 H8B 104.5 . . ?
H9A O9 H9B 104.5 . . ?
C16 N4 Fe01 127.38(13) . . ?
C16 N4 C20 118.14(17) . . ?
C20 N4 Fe01 114.47(13) . . ?
H10A O10 H10B 104.5 . . ?
H5A O5 H5B 104.5 . . ?
H6A O6 H6B 104.5 . . ?
N2 C10 C11 111.60(15) . . ?
N2 C10 C9 120.48(19) . . ?
C9 C10 C11 127.92(18) . . ?
N6 C26 C25 113.74(17) . . ?
N6 C26 C27 121.46(19) . . ?
C27 C26 C25 124.80(18) . . ?
O1 C31 C33 116.25(17) . 2_766 ?
O1 C31 C32 126.13(19) . . ?
C32 C31 C33 117.62(17) . 2_766 ?
N5 C21 C20 111.54(16) . . ?
N5 C21 C22 120.6(2) . . ?
C22 C21 C20 127.84(19) . . ?
N1 C5 C6 113.61(16) . . ?
N1 C5 C4 121.73(18) . . ?
C4 C5 C6 124.65(18) . . ?
N3 C11 C10 113.35(16) . . ?
N3 C11 C12 121.75(18) . . ?
C12 C11 C10 124.90(18) . . ?
N5 C25 C26 111.72(16) . . ?
N5 C25 C24 120.41(19) . . ?
C24 C25 C26 127.9(2) . . ?
N2 C6 C5 111.47(15) . . ?
N2 C6 C7 120.53(18) . . ?
C7 C6 C5 128.00(19) . . ?
O2 C33 C31 117.26(18) . 2_766 ?
O2 C33 C32 124.93(19) . . ?
C32 C33 C31 117.81(17) . 2_766 ?
O4 C36 C34 117.28(19) . 2_775 ?
O4 C36 C35 124.8(2) . . ?
C35 C36 C34 117.90(17) . 2_775 ?
N3 C15 H15 118.6 . . ?
N3 C15 C14 122.78(19) . . ?
C14 C15 H15 118.6 . . ?
N4 C16 H16 118.6 . . ?
N4 C16 C17 122.72(19) . . ?
C17 C16 H16 118.6 . . ?
N4 C20 C21 113.52(17) . . ?
N4 C20 C19 121.7(2) . . ?
C19 C20 C21 124.80(19) . . ?
O3 C34 C36 116.28(17) . 2_775 ?
O3 C34 C35 126.33(19) . . ?
C35 C34 C36 117.40(18) . 2_775 ?
C31 C32 Cl1 118.48(16) . . ?
C31 C32 C33 124.53(18) . . ?
C33 C32 Cl1 116.98(15) . . ?
N6 C30 H30 118.6 . . ?
N6 C30 C29 122.87(19) . . ?
C29 C30 H30 118.6 . . ?
C10 C9 H9 120.7 . . ?
C8 C9 C10 118.64(19) . . ?
C8 C9 H9 120.7 . . ?
N1 C1 H1 118.7 . . ?
N1 C1 C2 122.61(19) . . ?
C2 C1 H1 118.7 . . ?
C21 C22 H22 120.9 . . ?
C21 C22 C23 118.3(2) . . ?
C23 C22 H22 120.9 . . ?
C25 C24 H24 120.5 . . ?
C23 C24 C25 119.0(2) . . ?
C23 C24 H24 120.5 . . ?
C9 C8 H8 119.6 . . ?
C9 C8 C7 120.74(18) . . ?
C7 C8 H8 119.6 . . ?
C36 C35 Cl2 117.07(15) . . ?
C34 C35 Cl2 118.23(16) . . ?
C34 C35 C36 124.69(18) . . ?
C6 C7 H7 120.7 . . ?
C8 C7 C6 118.6(2) . . ?
C8 C7 H7 120.7 . . ?
C11 C12 H12 120.5 . . ?
C13 C12 C11 119.1(2) . . ?
C13 C12 H12 120.5 . . ?
C26 C27 H27 120.2 . . ?
C26 C27 C28 119.6(2) . . ?
C28 C27 H27 120.2 . . ?
C22 C23 H23 119.7 . . ?
C24 C23 C22 120.62(19) . . ?
C24 C23 H23 119.7 . . ?
C30 C29 H29 120.4 . . ?
C30 C29 C28 119.2(2) . . ?
C28 C29 H29 120.4 . . ?
C16 C17 H17 120.6 . . ?
C18 C17 C16 118.8(2) . . ?
C18 C17 H17 120.6 . . ?
C27 C28 H28 120.6 . . ?
C29 C28 C27 118.8(2) . . ?
C29 C28 H28 120.6 . . ?
C5 C4 H4 120.4 . . ?
C3 C4 C5 119.2(2) . . ?
C3 C4 H4 120.4 . . ?
C1 C2 H2 120.6 . . ?
C3 C2 C1 118.8(2) . . ?
C3 C2 H2 120.6 . . ?
C20 C19 H19 120.4 . . ?
C20 C19 C18 119.2(2) . . ?
C18 C19 H19 120.4 . . ?
C17 C18 C19 119.5(2) . . ?
C17 C18 H18 120.3 . . ?
C19 C18 H18 120.3 . . ?
C15 C14 H14 120.6 . . ?
C13 C14 C15 118.8(2) . . ?
C13 C14 H14 120.6 . . ?
C12 C13 H13 120.2 . . ?
C14 C13 C12 119.6(2) . . ?
C14 C13 H13 120.2 . . ?
C4 C3 H3 120.1 . . ?
C2 C3 C4 119.7(2) . . ?
C2 C3 H3 120.1 . . ?

loop_
_geom_bond_atom_site_label_1
_geom_bond_atom_site_label_2
_geom_bond_distance
_geom_bond_site_symmetry_2
_geom_bond_publ_flag
Fe01 N3 1.9804(15) . ?
Fe01 N2 1.8882(14) . ?
Fe01 N5 1.8882(14) . ?
Fe01 N6 1.9854(16) . ?
Fe01 N1 1.9796(16) . ?
Fe01 N4 1.9798(16) . ?
Cl2 C35 1.745(2) . ?
Cl1 C32 1.746(2) . ?
O1 C31 1.266(2) . ?
O3 C34 1.263(2) . ?
N3 C11 1.372(2) . ?
N3 C15 1.339(2) . ?
N2 C10 1.351(2) . ?
N2 C6 1.356(2) . ?
N5 C21 1.351(2) . ?
N5 C25 1.351(2) . ?
O7 H7A 0.8503 . ?
O7 H7B 0.8497 . ?
N6 C26 1.370(2) . ?
N6 C30 1.344(2) . ?
N1 C5 1.369(2) . ?
N1 C1 1.347(2) . ?
O8 H8A 0.8498 . ?
O8 H8B 0.8502 . ?
O9 H9A 0.8499 . ?
O9 H9B 0.8501 . ?
O4 C36 1.230(2) . ?
N4 C16 1.343(2) . ?
N4 C20 1.369(2) . ?
O10 H10A 0.8501 . ?
O10 H10B 0.8501 . ?
O2 C33 1.234(2) . ?
O5 H5A 0.8499 . ?
O5 H5B 0.8503 . ?
O6 H6A 0.8497 . ?
O6 H6B 0.8499 . ?
C10 C11 1.469(3) . ?
C10 C9 1.391(2) . ?
C26 C25 1.467(3) . ?
C26 C27 1.382(3) . ?
C31 C33 1.543(3) 2_766 ?
C31 C32 1.382(3) . ?
C21 C20 1.468(3) . ?
C21 C22 1.388(3) . ?
C5 C6 1.469(3) . ?
C5 C4 1.381(3) . ?
C11 C12 1.381(3) . ?
C25 C24 1.389(3) . ?
C6 C7 1.387(3) . ?
C33 C32 1.418(3) . ?
C36 C34 1.546(3) 2_775 ?
C36 C35 1.413(3) . ?
C15 H15 0.9300 . ?
C15 C14 1.382(3) . ?
C16 H16 0.9300 . ?
C16 C17 1.384(3) . ?
C20 C19 1.380(3) . ?
C34 C35 1.386(3) . ?
C30 H30 0.9300 . ?
C30 C29 1.378(3) . ?
C9 H9 0.9300 . ?
C9 C8 1.381(3) . ?
C1 H1 0.9300 . ?
C1 C2 1.385(3) . ?
C22 H22 0.9300 . ?
C22 C23 1.394(3) . ?
C24 H24 0.9300 . ?
C24 C23 1.372(3) . ?
C8 H8 0.9300 . ?
C8 C7 1.384(3) . ?
C7 H7 0.9300 . ?
C12 H12 0.9300 . ?
C12 C13 1.381(3) . ?
C27 H27 0.9300 . ?
C27 C28 1.388(3) . ?
C23 H23 0.9300 . ?
C29 H29 0.9300 . ?
C29 C28 1.380(3) . ?
C17 H17 0.9300 . ?
C17 C18 1.378(3) . ?
C28 H28 0.9300 . ?
C4 H4 0.9300 . ?
C4 C3 1.381(3) . ?
C2 H2 0.9300 . ?
C2 C3 1.373(3) . ?
C19 H19 0.9300 . ?
C19 C18 1.387(4) . ?
C18 H18 0.9300 . ?
C14 H14 0.9300 . ?
C14 C13 1.380(3) . ?
C13 H13 0.9300 . ?
C3 H3 0.9300 . ?

loop_
_geom_torsion_atom_site_label_1
_geom_torsion_atom_site_label_2
_geom_torsion_atom_site_label_3
_geom_torsion_atom_site_label_4
_geom_torsion
_geom_torsion_site_symmetry_1
_geom_torsion_site_symmetry_2
_geom_torsion_site_symmetry_3
_geom_torsion_site_symmetry_4
_geom_torsion_publ_flag
Fe01 N3 C11 C10 -0.7(2) . . . . ?
Fe01 N3 C11 C12 179.30(15) . . . . ?
Fe01 N3 C15 C14 -179.74(16) . . . . ?
Fe01 N2 C10 C11 -2.9(2) . . . . ?
Fe01 N2 C10 C9 177.02(14) . . . . ?
Fe01 N2 C6 C5 2.5(2) . . . . ?
Fe01 N2 C6 C7 -177.32(15) . . . . ?
Fe01 N5 C21 C20 -0.9(2) . . . . ?
Fe01 N5 C21 C22 178.52(15) . . . . ?
Fe01 N5 C25 C26 1.9(2) . . . . ?
Fe01 N5 C25 C24 -178.23(14) . . . . ?
Fe01 N6 C26 C25 0.1(2) . . . . ?
Fe01 N6 C26 C27 179.62(15) . . . . ?
Fe01 N6 C30 C29 -178.30(16) . . . . ?
Fe01 N1 C5 C6 2.5(2) . . . . ?
Fe01 N1 C5 C4 -176.72(17) . . . . ?
Fe01 N1 C1 C2 176.26(16) . . . . ?
Fe01 N4 C16 C17 -179.00(16) . . . . ?
Fe01 N4 C20 C21 -1.0(2) . . . . ?
Fe01 N4 C20 C19 178.70(17) . . . . ?
O1 C31 C32 Cl1 -1.2(3) . . . . ?
O1 C31 C32 C33 177.5(2) . . . . ?
O3 C34 C35 Cl2 1.4(3) . . . . ?
O3 C34 C35 C36 -179.3(2) . . . . ?
N3 Fe01 N2 C10 2.05(14) . . . . ?
N3 Fe01 N2 C6 -179.83(15) . . . . ?
N3 Fe01 N5 C21 89.71(14) . . . . ?
N3 Fe01 N5 C25 -91.65(14) . . . . ?
N3 C11 C12 C13 0.6(3) . . . . ?
N3 C15 C14 C13 0.4(3) . . . . ?
N2 C10 C11 N3 2.2(2) . . . . ?
N2 C10 C11 C12 -177.78(18) . . . . ?
N2 C10 C9 C8 0.8(3) . . . . ?
N2 C6 C7 C8 -0.2(3) . . . . ?
N5 C21 C20 N4 1.2(2) . . . . ?
N5 C21 C20 C19 -178.5(2) . . . . ?
N5 C21 C22 C23 0.2(3) . . . . ?
N5 C25 C24 C23 -0.8(3) . . . . ?
N6 Fe01 N2 C10 -88.33(14) . . . . ?
N6 Fe01 N2 C6 89.79(14) . . . . ?
N6 Fe01 N5 C21 179.83(15) . . . . ?
N6 Fe01 N5 C25 -1.52(14) . . . . ?
N6 C26 C25 N5 -1.2(2) . . . . ?
N6 C26 C25 C24 178.96(19) . . . . ?
N6 C26 C27 C28 -1.2(3) . . . . ?
N6 C30 C29 C28 -1.3(3) . . . . ?
N1 Fe01 N2 C10 -179.04(15) . . . . ?
N1 Fe01 N2 C6 -0.92(14) . . . . ?
N1 Fe01 N5 C21 -89.48(14) . . . . ?
N1 Fe01 N5 C25 89.17(14) . . . . ?
N1 C5 C6 N2 -3.2(2) . . . . ?
N1 C5 C6 C7 176.59(19) . . . . ?
N1 C5 C4 C3 0.3(4) . . . . ?
N1 C1 C2 C3 0.0(4) . . . . ?
O4 C36 C35 Cl2 -0.5(3) . . . . ?
O4 C36 C35 C34 -179.7(2) . . . . ?
N4 Fe01 N2 C10 91.46(14) . . . . ?
N4 Fe01 N2 C6 -90.42(14) . . . . ?
N4 Fe01 N5 C21 0.28(14) . . . . ?
N4 Fe01 N5 C25 178.92(14) . . . . ?
N4 C16 C17 C18 0.1(3) . . . . ?
N4 C20 C19 C18 0.7(3) . . . . ?
O2 C33 C32 Cl1 0.1(3) . . . . ?
O2 C33 C32 C31 -178.6(2) . . . . ?
C10 N2 C6 C5 -179.43(16) . . . . ?
C10 N2 C6 C7 0.8(3) . . . . ?
C10 C11 C12 C13 -179.3(2) . . . . ?
C10 C9 C8 C7 -0.3(3) . . . . ?
C26 N6 C30 C29 1.3(3) . . . . ?
C26 C25 C24 C23 179.04(19) . . . . ?
C26 C27 C28 C29 1.1(3) . . . . ?
C31 C33 C32 Cl1 -178.79(14) 2_766 . . . ?
C31 C33 C32 C31 2.5(3) 2_766 . . . ?
C21 N5 C25 C26 -179.45(16) . . . . ?
C21 N5 C25 C24 0.4(3) . . . . ?
C21 C20 C19 C18 -179.7(2) . . . . ?
C21 C22 C23 C24 -0.6(3) . . . . ?
C5 N1 C1 C2 -1.2(3) . . . . ?
C5 C6 C7 C8 180.0(2) . . . . ?
C5 C4 C3 C2 -1.5(4) . . . . ?
C11 N3 C15 C14 -0.2(3) . . . . ?
C11 C10 C9 C8 -179.25(19) . . . . ?
C11 C12 C13 C14 -0.5(4) . . . . ?
C25 N5 C21 C20 -179.48(16) . . . . ?
C25 N5 C21 C22 -0.1(3) . . . . ?
C25 C26 C27 C28 178.3(2) . . . . ?
C25 C24 C23 C22 0.9(3) . . . . ?
C6 N2 C10 C11 178.99(16) . . . . ?
C6 N2 C10 C9 -1.1(3) . . . . ?
C6 C5 C4 C3 -178.9(2) . . . . ?
C33 C31 C32 Cl1 178.81(14) 2_766 . . . ?
C33 C31 C32 C33 -2.5(3) 2_766 . . . ?
C36 C34 C35 Cl2 -178.36(14) 2_775 . . . ?
C36 C34 C35 C36 0.9(3) 2_775 . . . ?
C15 N3 C11 C10 179.70(17) . . . . ?
C15 N3 C11 C12 -0.3(3) . . . . ?
C15 C14 C13 C12 0.0(4) . . . . ?
C16 N4 C20 C21 179.71(16) . . . . ?
C16 N4 C20 C19 -0.6(3) . . . . ?
C16 C17 C18 C19 -0.1(4) . . . . ?
C20 N4 C16 C17 0.2(3) . . . . ?
C20 C21 C22 C23 179.47(19) . . . . ?
C20 C19 C18 C17 -0.3(4) . . . . ?
C34 C36 C35 Cl2 178.36(14) 2_775 . . . ?
C34 C36 C35 C34 -0.9(3) 2_775 . . . ?
C30 N6 C26 C25 -179.55(17) . . . . ?
C30 N6 C26 C27 0.0(3) . . . . ?
C30 C29 C28 C27 0.1(3) . . . . ?
C9 C10 C11 N3 -177.70(18) . . . . ?
C9 C10 C11 C12 2.3(3) . . . . ?
C9 C8 C7 C6 0.0(3) . . . . ?
C1 N1 C5 C6 -179.69(17) . . . . ?
C1 N1 C5 C4 1.0(3) . . . . ?
C1 C2 C3 C4 1.4(4) . . . . ?
C22 C21 C20 N4 -178.16(19) . . . . ?
C22 C21 C20 C19 2.2(3) . . . . ?
C27 C26 C25 N5 179.26(18) . . . . ?
C27 C26 C25 C24 -0.6(3) . . . . ?
C4 C5 C6 N2 176.1(2) . . . . ?
C4 C5 C6 C7 -4.2(3) . . . . ?
